data_7027915
loop_
_publ_author_name
'Wong, Yee-Lok'
'Yan, Yan'
'Chan, Edith S. H.'
'Yang, Qingchuan'
'Mak, Thomas C. W.'
'Ng, Dennis K. P.'

_publ_section_title
;
 cis-Dioxo-tungsten(VI) and -molybdenum(VI) complexes with N2O2
 tetradentate ligands: synthesis, structure, electrochemistry and
 oxo-transfer properties
;
_journal_issue 18
_journal_name_full 'Journal of the Chemical Society, Dalton Transactions'
_journal_page_first 3057
_journal_paper_doi 10.1039/a804425b
_journal_year 1998
_chemical_formula_sum 'C18 H22 N2 O4 W'
_chemical_formula_weight 514.23
_chemical_name_systematic
; 

 ? 

;
_space_group_IT_number 5
_symmetry_cell_setting monoclinic
_symmetry_space_group_name_Hall 'C 2y'
_symmetry_space_group_name_H-M 'C 1 2 1'
_atom_sites_solution_hydrogens geom
_atom_sites_solution_primary direct
_atom_sites_solution_secondary difmap
_audit_creation_method SHELXL
_cell_angle_alpha 90.00
_cell_angle_beta 119.400(4)
_cell_angle_gamma 90.00
_cell_formula_units_Z 4
_cell_length_a 19.0150(14)
_cell_length_b 7.4238(5)
_cell_length_c 14.8940(11)
_cell_measurement_temperature 293(2)
_cell_volume 1831.7(2)
_computing_cell_refinement 'BIOTEX Rigaku'
_computing_data_collection 'RAXIS Rigaku'
_computing_data_reduction 'BIOTEX Rigaku'
_computing_molecular_graphics 'Seimens SHELXTL'
_computing_publication_material 'Seimens SHELXTL'
_computing_structure_refinement 'SHELXL-93 (Sheldrick, 1993)'
_computing_structure_solution 'SHELXS-86 (Sheldrick, 1990)'
_diffrn_ambient_temperature 293(2)
_diffrn_measurement_device 'IP Rigaku'
_diffrn_measurement_method IP
_diffrn_radiation_monochromator graphite
_diffrn_radiation_source 'rotation anode'
_diffrn_radiation_type MoK\a
_diffrn_radiation_wavelength 0.71073
_diffrn_reflns_av_R_equivalents 0.0000
_diffrn_reflns_av_sigmaI/netI 0.0476
_diffrn_reflns_limit_h_max 19
_diffrn_reflns_limit_h_min -22
_diffrn_reflns_limit_k_max 8
_diffrn_reflns_limit_k_min -8
_diffrn_reflns_limit_l_max 17
_diffrn_reflns_limit_l_min 0
_diffrn_reflns_number 2778
_diffrn_reflns_theta_max 24.99
_diffrn_reflns_theta_min 2.17
_exptl_absorpt_coefficient_mu 6.331
_exptl_absorpt_correction_T_max 1.362
_exptl_absorpt_correction_T_min 0.684
_exptl_absorpt_correction_type ABSCOR
_exptl_crystal_colour colorless
_exptl_crystal_density_diffrn 1.865
_exptl_crystal_density_meas ?
_exptl_crystal_description prism
_exptl_crystal_F_000 1000
_exptl_crystal_size_max 0.35
_exptl_crystal_size_mid 0.20
_exptl_crystal_size_min 0.20
_refine_diff_density_max 1.611
_refine_diff_density_min -2.234
_refine_diff_density_rms 0.202
_refine_ls_abs_structure_details 'Flack H D (1983), Acta Cryst. A39, 876-881'
_refine_ls_abs_structure_Flack 0.30(2)
_refine_ls_extinction_coef 0.0000(2)
_refine_ls_extinction_expression Fc^*^=kFc[1+0.001xFc^2^\l^3^/sin(2\q)]^-1/4^
_refine_ls_extinction_method SHELXL
_refine_ls_goodness_of_fit_all 1.050
_refine_ls_goodness_of_fit_obs 1.056
_refine_ls_hydrogen_treatment constr
_refine_ls_matrix_type full
_refine_ls_number_parameters 229
_refine_ls_number_reflns 2722
_refine_ls_number_restraints 1
_refine_ls_restrained_S_all 1.204
_refine_ls_restrained_S_obs 1.056
_refine_ls_R_factor_all 0.0574
_refine_ls_R_factor_obs 0.0539
_refine_ls_shift/esd_max -1.393
_refine_ls_shift/esd_mean 0.042
_refine_ls_structure_factor_coef Fsqd
_refine_ls_weighting_details 'w=1/[\s^2^(Fo^2^)+(0.1246P)^2^+1.2537P] where P=(Fo^2^+2Fc^2^)/3'
_refine_ls_weighting_scheme calc
_refine_ls_wR_factor_all 0.1660
_refine_ls_wR_factor_obs 0.1453
_reflns_number_observed 2671
_reflns_number_total 2778
_reflns_observed_criterion >2sigma(I)
_cod_data_source_file b804425sup1.cif
_cod_data_source_block d3
_cod_depositor_comments
;
The following automatic conversions were performed:

'_exptl_crystal_density_meas' value 'not measured' was changed to '?'
- the value is perceived as not measured.

Automatic conversion script
Id: cif_fix_values 3008 2015-01-20 13:52:24Z robertas 

The following automatic conversions were performed:

'_refine_ls_weighting_scheme' value 'calc
w=1/[\s^2^(Fo^2^)+(0.1246P)^2^+1.2537P] where P=(Fo^2^+2Fc^2^)/3' was
changed to 'calc'. New tag '_refine_ls_weighting_details' was
created. The value of the new tag was set to
'w=1/[\s^2^(Fo^2^)+(0.1246P)^2^+1.2537P] where P=(Fo^2^+2Fc^2^)/3'.

Automatic conversion script
Id: cif_fix_values 3143 2015-03-26 13:38:13Z robertas 
;
_cod_original_sg_symbol_H-M C2
_cod_database_code 7027915

loop_
_symmetry_equiv_pos_as_xyz
'x, y, z'
'-x, y, -z'
'x+1/2, y+1/2, z'
'-x+1/2, y+1/2, -z'

loop_
_atom_site_aniso_label
_atom_site_aniso_U_11
_atom_site_aniso_U_22
_atom_site_aniso_U_33
_atom_site_aniso_U_23
_atom_site_aniso_U_13
_atom_site_aniso_U_12
W1 0.03977(6) 0.03169(9) 0.04559(7) 0.000 0.02146(5) 0.000
W2 0.04029(7) 0.03275(10) 0.04970(8) 0.000 0.02241(5) 0.000
O1 0.0259(7) 0.083(2) 0.0543(9) -0.0225(9) 0.0155(6) -0.0281(8)
O2 0.0512(7) 0.0481(11) 0.0582(8) -0.0068(11) 0.0312(6) 0.0043(10)
O3 0.0704(10) 0.0370(13) 0.0774(11) 0.0093(10) 0.0429(8) -0.0018(9)
O4 0.0425(7) 0.0552(13) 0.0387(7) -0.0024(10) 0.0164(5) -0.0208(9)
N1 0.0905(13) 0.056(2) 0.0875(13) 0.0546(12) 0.0558(10) 0.0350(14)
N2 0.0416(8) 0.0339(12) 0.0556(9) -0.0198(10) 0.0266(7) -0.0080(10)
C1 0.0285(7) 0.0430(14) 0.0431(9) 0.0048(10) 0.0244(6) -0.0113(9)
C2 0.0672(14) 0.0296(15) 0.0668(15) -0.0025(14) 0.0240(12) 0.0130(13)
C3 0.0585(11) 0.041(2) 0.0583(12) -0.0114(13) 0.0320(9) -0.0159(12)
C4 0.0610(10) 0.054(2) 0.0990(15) 0.0331(14) 0.0557(9) 0.0069(13)
C5 0.0358(12) 0.058(2) 0.085(2) -0.022(2) 0.0166(11) -0.0119(13)
C6 0.0363(9) 0.0327(14) 0.0745(14) -0.0030(13) 0.0289(9) -0.0101(11)
C7 0.0671(14) 0.051(2) 0.075(2) -0.009(2) 0.0347(11) -0.013(2)
C8 0.133(2) 0.145(3) 0.135(2) 0.114(2) 0.077(2) 0.086(3)
C9 0.0881(11) 0.062(2) 0.179(2) 0.023(2) 0.1029(10) -0.017(2)
C10 0.0651(13) 0.044(2) 0.0699(14) -0.007(2) 0.0352(10) 0.0079(15)
C11 0.0432(9) 0.062(2) 0.0417(10) 0.0019(12) 0.0279(7) -0.0125(13)
C12 0.0674(12) 0.067(2) 0.0672(12) 0.0277(15) 0.0472(9) 0.016(2)
C13 0.0441(10) 0.085(3) 0.0631(12) -0.038(2) 0.0317(8) -0.024(2)
C14 0.0771(13) 0.048(2) 0.0545(10) -0.001(2) 0.0470(8) -0.0111(14)
C15 0.0541(11) 0.042(2) 0.0581(12) 0.0001(14) 0.0324(9) 0.0015(14)
C16 0.0596(11) 0.080(2) 0.0508(11) -0.035(2) 0.0324(9) -0.039(2)
C17 0.0631(11) 0.061(2) 0.0419(10) 0.0141(13) 0.0360(8) 0.0175(14)
C18 0.093(2) 0.0142(11) 0.0545(15) -0.0048(13) 0.0165(14) 0.0287(12)

loop_
_atom_site_label
_atom_site_type_symbol
_atom_site_fract_x
_atom_site_fract_y
_atom_site_fract_z
_atom_site_U_iso_or_equiv
_atom_site_thermal_displace_type
_atom_site_occupancy
_atom_site_calc_flag
_atom_site_refinement_flags
W1 W 0.5000 -0.063398(14) 0.5000 0.03880(5) Uani 1 d S
W2 W 0.5000 0.06247(2) 1.0000 0.04077(5) Uani 1 d S
O1 O 0.57866(9) 0.0742(3) 0.58135(15) 0.0563(8) Uani 1 d .
O2 O 0.46180(9) -0.1130(4) 0.59754(13) 0.0507(6) Uani 1 d .
O3 O 0.42066(12) -0.0746(3) 0.9152(2) 0.0587(8) Uani 1 d .
O4 O 0.53563(9) 0.1243(4) 0.90510(12) 0.0471(6) Uani 1 d .
N1 N 0.5838(2) -0.3201(4) 0.5833(2) 0.0729(9) Uani 1 d .
N2 N 0.41664(12) 0.3156(4) 0.9210(2) 0.0425(7) Uani 1 d .
C1 C 0.39267(11) -0.1782(4) 0.5925(2) 0.0353(7) Uani 1 d .
C2 C 0.3866(2) -0.1540(5) 0.6757(2) 0.0584(11) Uani 1 d .
H2 H 0.4293(2) -0.1015(5) 0.7335(2) 0.070 Uiso 1 calc R
C3 C 0.31681(15) -0.2060(5) 0.6791(2) 0.0510(9) Uani 1 d .
H3 H 0.31230(15) -0.1815(5) 0.7373(2) 0.061 Uiso 1 calc R
C4 C 0.2558(2) -0.2923(5) 0.5970(2) 0.0641(10) Uani 1 d .
H4 H 0.2106(2) -0.3380(5) 0.5979(2) 0.077 Uiso 1 calc R
C5 C 0.2667(2) -0.3053(5) 0.5153(3) 0.0652(11) Uani 1 d .
H5 H 0.2219(2) -0.3447(5) 0.4551(3) 0.078 Uiso 1 calc R
C6 C 0.33227(13) -0.2703(5) 0.5066(2) 0.0471(8) Uani 1 d .
C7 C 0.3347(2) -0.2921(6) 0.4094(2) 0.0645(12) Uani 1 d .
H7A H 0.3103(2) -0.1860(6) 0.3675(2) 0.077 Uiso 1 calc R
H7B H 0.3008(2) -0.3940(6) 0.3726(2) 0.077 Uiso 1 calc R
C8 C 0.5914(2) -0.3434(8) 0.6862(3) 0.133(2) Uani 1 d .
H8A H 0.5389(2) -0.3606(8) 0.6789(3) 0.199 Uiso 1 calc R
H8B H 0.6159(2) -0.2381(8) 0.7271(3) 0.199 Uiso 1 calc R
H8C H 0.6244(2) -0.4467(8) 0.7193(3) 0.199 Uiso 1 calc R
C9 C 0.54196(15) -0.4822(7) 0.5153(3) 0.0936(11) Uani 1 d .
H9A H 0.54841(15) -0.4786(7) 0.4547(3) 0.112 Uiso 1 calc R
H9B H 0.56673(15) -0.5921(7) 0.5528(3) 0.112 Uiso 1 calc R
C10 C 0.6055(2) 0.1744(5) 0.9077(2) 0.0587(10) Uani 1 d .
C11 C 0.61193(13) 0.1505(6) 0.8152(2) 0.0461(9) Uani 1 d .
H11 H 0.57051(13) 0.0971(6) 0.7566(2) 0.055 Uiso 1 calc R
C12 C 0.6831(2) 0.2110(6) 0.8170(2) 0.0612(11) Uani 1 d .
H12 H 0.6883(2) 0.2032(6) 0.7582(2) 0.073 Uiso 1 calc R
C13 C 0.74473(15) 0.2819(6) 0.9070(2) 0.0618(11) Uani 1 d .
H13 H 0.79480(15) 0.3002(6) 0.9116(2) 0.074 Uiso 1 calc R
C14 C 0.7351(2) 0.3279(5) 0.9922(2) 0.0535(9) Uani 1 d .
H14 H 0.7707(2) 0.4052(5) 1.0436(2) 0.064 Uiso 1 calc R
C15 C 0.66697(15) 0.2486(6) 0.9955(2) 0.0493(9) Uani 1 d .
C16 C 0.66548(14) 0.2787(6) 1.0959(2) 0.0611(10) Uani 1 d .
H16A H 0.68678(14) 0.1726(6) 1.1390(2) 0.073 Uiso 1 calc R
H16B H 0.70038(14) 0.3794(6) 1.1325(2) 0.073 Uiso 1 calc R
C17 C 0.39773(14) 0.3404(6) 0.8081(2) 0.0507(9) Uani 1 d .
H17A H 0.44676(14) 0.3661(6) 0.8069(2) 0.076 Uiso 1 calc R
H17B H 0.36060(14) 0.4385(6) 0.7773(2) 0.076 Uiso 1 calc R
H17C H 0.37411(14) 0.2319(6) 0.7700(2) 0.076 Uiso 1 calc R
C18 C 0.4556(2) 0.4833(4) 0.9789(2) 0.0624(11) Uani 1 d .
H18A H 0.4325(2) 0.5860(4) 0.9335(2) 0.075 Uiso 1 calc R
H18B H 0.4441(2) 0.4965(4) 1.0353(2) 0.075 Uiso 1 calc R

loop_
_atom_type_symbol
_atom_type_description
_atom_type_scat_dispersion_real
_atom_type_scat_dispersion_imag
_atom_type_scat_source
C C 0.0033 0.0016 'International Tables Vol C Tables 4.2.6.8 and 6.1.1.4'
H H 0.0000 0.0000 'International Tables Vol C Tables 4.2.6.8 and 6.1.1.4'
N N 0.0061 0.0033 'International Tables Vol C Tables 4.2.6.8 and 6.1.1.4'
O O 0.0106 0.0060 'International Tables Vol C Tables 4.2.6.8 and 6.1.1.4'
W W -0.8490 6.8722 'International Tables Vol C Tables 4.2.6.8 and 6.1.1.4'

loop_
_geom_angle_atom_site_label_1
_geom_angle_atom_site_label_2
_geom_angle_atom_site_label_3
_geom_angle
_geom_angle_site_symmetry_1
_geom_angle_site_symmetry_3
O1 W1 O1 107.30(15) . 2_656
O1 W1 O2 97.09(10) . 2_656
O1 W1 O2 95.75(10) 2_656 2_656
O1 W1 O2 95.75(10) . .
O1 W1 O2 97.09(10) 2_656 .
O2 W1 O2 158.3(2) 2_656 .
O1 W1 N1 163.80(10) . 2_656
O1 W1 N1 88.86(10) 2_656 2_656
O2 W1 N1 82.00(11) 2_656 2_656
O2 W1 N1 80.79(11) . 2_656
O1 W1 N1 88.86(10) . .
O1 W1 N1 163.80(10) 2_656 .
O2 W1 N1 80.79(11) 2_656 .
O2 W1 N1 82.00(11) . .
N1 W1 N1 75.00(13) 2_656 .
O3 W2 O3 108.53(14) . 2_657
O3 W2 O4 100.48(11) . 2_657
O3 W2 O4 95.75(11) 2_657 2_657
O3 W2 O4 95.75(11) . .
O3 W2 O4 100.48(11) 2_657 .
O4 W2 O4 152.0(2) 2_657 .
O3 W2 N2 162.69(9) . 2_657
O3 W2 N2 88.46(9) 2_657 2_657
O4 W2 N2 80.49(10) 2_657 2_657
O4 W2 N2 77.38(10) . 2_657
O3 W2 N2 88.46(9) . .
O3 W2 N2 162.69(9) 2_657 .
O4 W2 N2 77.38(10) 2_657 .
O4 W2 N2 80.49(10) . .
N2 W2 N2 74.81(11) 2_657 .
C1 O2 W1 136.46(14) . .
C10 O4 W2 138.1(2) . .
C8 N1 C7 111.5(2) . 2_656
C8 N1 C9 110.5(3) . .
C7 N1 C9 109.8(3) 2_656 .
C8 N1 W1 109.3(3) . .
C7 N1 W1 108.9(2) 2_656 .
C9 N1 W1 106.6(2) . .
C16 N2 C18 115.9(3) 2_657 .
C16 N2 C17 100.0(2) 2_657 .
C18 N2 C17 108.3(3) . .
C16 N2 W2 109.3(2) 2_657 .
C18 N2 W2 110.78(14) . .
C17 N2 W2 112.1(2) . .
C2 C1 O2 115.3(2) . .
C2 C1 C6 121.0(3) . .
O2 C1 C6 123.7(2) . .
C1 C2 C3 121.2(2) . .
C4 C3 C2 120.0(3) . .
C5 C4 C3 114.0(3) . .
C4 C5 C6 129.9(3) . .
C5 C6 C1 112.9(3) . .
C5 C6 C7 123.3(3) . .
C1 C6 C7 122.6(3) . .
C6 C7 N1 117.9(2) . 2_656
C9 C9 N1 110.5(3) 2_656 .
O4 C10 C15 120.0(3) . .
O4 C10 C11 118.4(2) . .
C15 C10 C11 121.6(3) . .
C12 C11 C10 118.0(2) . .
C13 C12 C11 119.2(3) . .
C12 C13 C14 122.8(3) . .
C13 C14 C15 116.5(3) . .
C10 C15 C14 119.4(3) . .
C10 C15 C16 125.2(3) . .
C14 C15 C16 115.0(3) . .
N2 C16 C15 112.7(2) 2_657 .
C18 C18 N2 112.6(2) 2_657 .

loop_
_geom_bond_atom_site_label_1
_geom_bond_atom_site_label_2
_geom_bond_distance
_geom_bond_site_symmetry_2
W1 O1 1.723(2) .
W1 O1 1.723(2) 2_656
W1 O2 1.952(2) 2_656
W1 O2 1.952(2) .
W1 N1 2.403(3) 2_656
W1 N1 2.403(3) .
W2 O3 1.742(2) .
W2 O3 1.742(2) 2_657
W2 O4 1.899(2) 2_657
W2 O4 1.899(2) .
W2 N2 2.366(2) 2_657
W2 N2 2.366(2) .
O2 C1 1.368(3) .
O4 C10 1.361(4) .
N1 C8 1.476(6) .
N1 C7 1.513(5) 2_656
N1 C9 1.522(5) .
N2 C16 1.480(4) 2_657
N2 C18 1.488(4) .
N2 C17 1.549(4) .
C1 C2 1.311(5) .
C1 C6 1.408(3) .
C2 C3 1.407(5) .
C3 C4 1.363(4) .
C4 C5 1.335(6) .
C5 C6 1.340(5) .
C6 C7 1.481(5) .
C7 N1 1.513(5) 2_656
C9 C9 1.428(6) 2_656
C10 C15 1.371(4) .
C10 C11 1.452(5) .
C11 C12 1.413(4) .
C12 C13 1.380(4) .
C13 C14 1.410(5) .
C14 C15 1.445(5) .
C15 C16 1.527(4) .
C16 N2 1.480(4) 2_657
C18 C18 1.485(7) 2_657

loop_
_geom_torsion_atom_site_label_1
_geom_torsion_atom_site_label_2
_geom_torsion_atom_site_label_3
_geom_torsion_atom_site_label_4
_geom_torsion
_geom_torsion_site_symmetry_1
_geom_torsion_site_symmetry_4
O1 W1 O2 C1 162.7(3) . .
O1 W1 O2 C1 54.5(3) 2_656 .
O2 W1 O2 C1 -71.3(3) 2_656 .
N1 W1 O2 C1 -33.2(3) 2_656 .
N1 W1 O2 C1 -109.2(3) . .
O3 W2 O4 C10 -152.9(4) . .
O3 W2 O4 C10 -42.8(4) 2_657 .
O4 W2 O4 C10 81.7(4) 2_657 .
N2 W2 O4 C10 43.2(4) 2_657 .
N2 W2 O4 C10 119.6(4) . .
O1 W1 N1 C8 73.8(3) . .
O1 W1 N1 C8 -110.0(4) 2_656 .
O2 W1 N1 C8 171.2(3) 2_656 .
O2 W1 N1 C8 -22.1(2) . .
N1 W1 N1 C8 -104.7(3) 2_656 .
O1 W1 N1 C7 -48.2(2) . 2_656
O1 W1 N1 C7 127.9(4) 2_656 2_656
O2 W1 N1 C7 49.2(2) 2_656 2_656
O2 W1 N1 C7 -144.2(2) . 2_656
N1 W1 N1 C7 133.3(3) 2_656 2_656
O1 W1 N1 C9 -166.7(3) . .
O1 W1 N1 C9 9.5(6) 2_656 .
O2 W1 N1 C9 -69.3(2) 2_656 .
O2 W1 N1 C9 97.4(2) . .
N1 W1 N1 C9 14.8(2) 2_656 .
O3 W2 N2 C16 43.1(2) . 2_657
O3 W2 N2 C16 -126.1(4) 2_657 2_657
O4 W2 N2 C16 -58.0(2) 2_657 2_657
O4 W2 N2 C16 139.2(2) . 2_657
N2 W2 N2 C16 -141.4(2) 2_657 2_657
O3 W2 N2 C18 172.0(2) . .
O3 W2 N2 C18 2.9(5) 2_657 .
O4 W2 N2 C18 70.9(2) 2_657 .
O4 W2 N2 C18 -91.9(2) . .
N2 W2 N2 C18 -12.5(2) 2_657 .
O3 W2 N2 C17 -66.8(2) . .
O3 W2 N2 C17 124.0(4) 2_657 .
O4 W2 N2 C17 -167.9(2) 2_657 .
O4 W2 N2 C17 29.3(2) . .
N2 W2 N2 C17 108.6(2) 2_657 .
W1 O2 C1 C2 -166.1(3) . .
W1 O2 C1 C6 15.8(5) . .
O2 C1 C2 C3 176.7(3) . .
C6 C1 C2 C3 -5.2(5) . .
C1 C2 C3 C4 3.7(5) . .
C2 C3 C4 C5 -5.5(5) . .
C3 C4 C5 C6 10.6(6) . .
C4 C5 C6 C1 -11.9(6) . .
C4 C5 C6 C7 179.9(4) . .
C2 C1 C6 C5 8.3(4) . .
O2 C1 C6 C5 -173.7(3) . .
C2 C1 C6 C7 176.7(3) . .
O2 C1 C6 C7 -5.3(5) . .
C5 C6 C7 N1 -156.5(3) . 2_656
C1 C6 C7 N1 36.3(5) . 2_656
C8 N1 C9 C9 72.3(4) . 2_656
C7 N1 C9 C9 -164.3(4) 2_656 2_656
W1 N1 C9 C9 -46.4(4) . 2_656
W2 O4 C10 C15 -21.9(6) . .
W2 O4 C10 C11 159.3(3) . .
O4 C10 C11 C12 177.0(3) . .
C15 C10 C11 C12 -1.8(6) . .
C10 C11 C12 C13 3.0(6) . .
C11 C12 C13 C14 -12.0(6) . .
C12 C13 C14 C15 18.5(6) . .
O4 C10 C15 C14 -170.0(3) . .
C11 C10 C15 C14 8.8(6) . .
O4 C10 C15 C16 1.2(6) . .
C11 C10 C15 C16 -180.0(4) . .
C13 C14 C15 C10 -16.6(5) . .
C13 C14 C15 C16 171.4(3) . .
C10 C15 C16 N2 -31.2(6) . 2_657
C14 C15 C16 N2 140.3(3) . 2_657
C16 N2 C18 C18 162.0(3) 2_657 2_657
C17 N2 C18 C18 -86.6(3) . 2_657
W2 N2 C18 C18 36.8(4) . 2_657
